data_7007445
loop_
_publ_author_name
'Yue, Nancy L. S.'
'Jennings, Michael C.'
'Puddephatt, Richard J.'

_publ_section_title
;
 Ring-opening polymerization of coordination complexes: silver(I)
 complexes with bis(amidopyridine) ligands derived from thiophene.
;
_journal_issue 32
_journal_name_full 'Dalton transactions (Cambridge, England : 2003)'
_journal_page_first 3886
_journal_page_last 3893
_journal_paper_doi 10.1039/b605340h
_journal_year 2006
_chemical_formula_sum 'C41 H38 Ag2 F6 N8 O11 S4'
_chemical_formula_weight 1276.77
_chemical_name_systematic
;
?
;
_space_group_IT_number 2
_symmetry_cell_setting triclinic
_symmetry_space_group_name_Hall '-P 1'
_symmetry_space_group_name_H-M 'P -1'
_atom_sites_solution_hydrogens geom
_atom_sites_solution_primary direct
_atom_sites_solution_secondary difmap
_audit_creation_method SHELXL-97
_cell_angle_alpha 108.136(2)
_cell_angle_beta 97.541(3)
_cell_angle_gamma 117.121(2)
_cell_formula_units_Z 2
_cell_length_a 13.4354(5)
_cell_length_b 13.9401(7)
_cell_length_c 16.2085(9)
_cell_measurement_temperature 150(2)
_cell_volume 2430.1(2)
_computing_cell_refinement 'DENZO-SMN (Otwinowski & Minor. 1997)'
_computing_data_collection 'COLLECT (Nonius 19097-2001)'
_computing_data_reduction DENZO-SMN
_computing_molecular_graphics 'SHELXTL/PC (Sheldrick 2001)'
_computing_publication_material SHELXTL/PC
_computing_structure_refinement 'SHELXL-97 (Sheldrick, 1997)'
_computing_structure_solution 'SHELXS-97 (Sheldrick, 1990)'
_diffrn_ambient_temperature 150(2)
_diffrn_measured_fraction_theta_full 0.992
_diffrn_measured_fraction_theta_max 0.992
_diffrn_measurement_device_type 'Nonius Kappa-CCD'
_diffrn_measurement_method '\f scans, and \w scans with \k offsets'
_diffrn_radiation_monochromator graphite
_diffrn_radiation_source 'fine-focus sealed tube'
_diffrn_radiation_type MoK\a
_diffrn_radiation_wavelength 0.71073
_diffrn_reflns_av_R_equivalents 0.071
_diffrn_reflns_av_sigmaI/netI 0.0873
_diffrn_reflns_limit_h_max 15
_diffrn_reflns_limit_h_min -15
_diffrn_reflns_limit_k_max 16
_diffrn_reflns_limit_k_min -16
_diffrn_reflns_limit_l_max 17
_diffrn_reflns_limit_l_min -19
_diffrn_reflns_number 19108
_diffrn_reflns_theta_full 25.03
_diffrn_reflns_theta_max 25.03
_diffrn_reflns_theta_min 2.61
_exptl_absorpt_coefficient_mu 1.067
_exptl_absorpt_correction_T_max 0.8782
_exptl_absorpt_correction_T_min 0.7952
_exptl_absorpt_correction_type multi-scan
_exptl_absorpt_process_details 'DENZO-SMN (Otwinowski & Minor, 1997)'
_exptl_crystal_colour colourless
_exptl_crystal_density_diffrn 1.745
_exptl_crystal_density_method 'not measured'
_exptl_crystal_description block
_exptl_crystal_F_000 1280
_exptl_crystal_size_max 0.22
_exptl_crystal_size_mid 0.15
_exptl_crystal_size_min 0.13
_refine_diff_density_max 1.721
_refine_diff_density_min -1.136
_refine_diff_density_rms 0.152
_refine_ls_extinction_method none
_refine_ls_goodness_of_fit_ref 1.037
_refine_ls_hydrogen_treatment constr
_refine_ls_matrix_type full
_refine_ls_number_parameters 649
_refine_ls_number_reflns 8518
_refine_ls_number_restraints 0
_refine_ls_restrained_S_all 1.037
_refine_ls_R_factor_all 0.1173
_refine_ls_R_factor_gt 0.0765
_refine_ls_shift/su_max 0.005
_refine_ls_shift/su_mean 0.001
_refine_ls_structure_factor_coef Fsqd
_refine_ls_weighting_details 'calc w=1/[\s^2^(Fo^2^)+(0.1237P)^2^+5.3953P] where P=(Fo^2^+2Fc^2^)/3'
_refine_ls_weighting_scheme calc
_refine_ls_wR_factor_gt 0.2055
_refine_ls_wR_factor_ref 0.2305
_reflns_number_gt 5516
_reflns_number_total 8518
_reflns_threshold_expression >2sigma(I)
_cod_data_source_file b605340h.txt
_cod_data_source_block 8c
_cod_depositor_comments
;
The following automatic conversions were performed:
'_symmetry_cell_setting' value 'Triclinic' changed to 'triclinic'
according to '/home/saulius/struct/CIF-dictionaries/cif_core.dic'
dictionary named 'cif_core.dic' version 2.4.1 from 2010-06-29.

Automatic conversion script
Id: cif_fix_enum 1527 2010-12-29 10:47:43Z saulius 
;
_cod_original_sg_symbol_H-M P-1
_cod_database_code 7007445

loop_
_symmetry_equiv_pos_as_xyz
'x, y, z'
'-x, -y, -z'

loop_
_atom_site_label
_atom_site_type_symbol
_atom_site_fract_x
_atom_site_fract_y
_atom_site_fract_z
_atom_site_U_iso_or_equiv
_atom_site_adp_type
_atom_site_occupancy
_atom_site_symmetry_multiplicity
_atom_site_calc_flag
_atom_site_refinement_flags
_atom_site_disorder_assembly
_atom_site_disorder_group
Ag1 Ag 0.10120(6) 1.12924(6) 0.49725(4) 0.0567(3) Uani 1 1 d . . .
Ag2 Ag 0.37618(6) 1.39020(7) 0.51699(5) 0.0606(3) Uani 1 1 d . . .
N1 N 0.1683(6) 1.2501(6) 0.6403(4) 0.0453(16) Uani 1 1 d . . .
C2 C 0.1429(7) 1.3324(7) 0.6693(6) 0.049(2) Uani 1 1 d . . .
H2A H 0.0843 1.3298 0.6272 0.058 Uiso 1 1 calc R . .
C3 C 0.1957(7) 1.4232(7) 0.7571(6) 0.0453(19) Uani 1 1 d . . .
H3A H 0.1737 1.4805 0.7749 0.054 Uiso 1 1 calc R . .
C4 C 0.2817(6) 1.4268(7) 0.8177(5) 0.0404(18) Uani 1 1 d . . .
C5 C 0.3085(6) 1.3401(7) 0.7893(5) 0.0411(18) Uani 1 1 d . . .
H5A H 0.3662 1.3402 0.8301 0.049 Uiso 1 1 calc R . .
C6 C 0.2505(7) 1.2531(7) 0.7006(5) 0.0428(19) Uani 1 1 d . . .
H6A H 0.2690 1.1933 0.6812 0.051 Uiso 1 1 calc R . .
N7 N 0.3428(6) 1.5213(6) 0.9073(4) 0.0420(15) Uani 1 1 d . . .
C8 C 0.3922(7) 1.6450(7) 0.9164(6) 0.049(2) Uani 1 1 d . . .
H8A H 0.4315 1.7004 0.9814 0.073 Uiso 1 1 calc R . .
H8B H 0.3282 1.6535 0.8905 0.073 Uiso 1 1 calc R . .
H8C H 0.4496 1.6626 0.8833 0.073 Uiso 1 1 calc R . .
C9 C 0.3716(7) 1.5071(7) 0.9857(5) 0.0410(18) Uani 1 1 d . . .
O10 O 0.4501(5) 1.5901(5) 1.0549(4) 0.0479(14) Uani 1 1 d . . .
C11 C 0.2965(7) 1.3913(7) 0.9900(5) 0.0403(18) Uani 1 1 d . . .
S12 S 0.14854(17) 1.29526(18) 0.92695(13) 0.0419(5) Uani 1 1 d . . .
C13 C 0.1284(7) 1.2179(7) 0.9939(5) 0.0433(19) Uani 1 1 d . . .
C14 C 0.2334(7) 1.2635(7) 1.0580(5) 0.0437(19) Uani 1 1 d . . .
H14A H 0.2416 1.2310 1.1001 0.052 Uiso 1 1 calc R . .
C15 C 0.3271(7) 1.3614(7) 1.0561(6) 0.0454(19) Uani 1 1 d . . .
H15A H 0.4051 1.4033 1.0974 0.055 Uiso 1 1 calc R . .
C16 C 0.0119(7) 1.1317(7) 0.9919(5) 0.046(2) Uani 1 1 d . . .
O17 O 0.0002(6) 1.1225(5) 1.0641(4) 0.0579(16) Uani 1 1 d . . .
N18 N -0.0844(6) 1.0766(6) 0.9150(5) 0.0470(17) Uani 1 1 d . . .
C19 C -0.2023(8) 1.0315(9) 0.9250(7) 0.061(2) Uani 1 1 d . . .
H19A H -0.1946 1.0610 0.9902 0.092 Uiso 1 1 calc R . .
H19B H -0.2466 0.9444 0.8973 0.092 Uiso 1 1 calc R . .
H19C H -0.2445 1.0589 0.8940 0.092 Uiso 1 1 calc R . .
C20 C -0.0767(7) 1.0444(7) 0.8259(5) 0.0415(18) Uani 1 1 d . . .
C21 C -0.1460(7) 1.0487(8) 0.7563(6) 0.052(2) Uani 1 1 d . . .
H21A H -0.1948 1.0799 0.7691 0.062 Uiso 1 1 calc R . .
C22 C -0.1415(8) 1.0068(9) 0.6692(6) 0.057(2) Uani 1 1 d . . .
H22A H -0.1893 1.0089 0.6219 0.068 Uiso 1 1 calc R . .
N23 N -0.0745(6) 0.9636(6) 0.6472(4) 0.0490(17) Uani 1 1 d . . .
C24 C -0.0069(7) 0.9612(7) 0.7129(5) 0.047(2) Uani 1 1 d . . .
H24A H 0.0419 0.9307 0.6977 0.057 Uiso 1 1 calc R . .
C25 C -0.0053(7) 1.0009(7) 0.8012(5) 0.0427(19) Uani 1 1 d . . .
H25A H 0.0453 0.9988 0.8466 0.051 Uiso 1 1 calc R . .
N31 N 0.2417(6) 1.3937(6) 0.4309(5) 0.0520(18) Uani 1 1 d . . .
C32 C 0.1879(8) 1.4462(8) 0.4697(7) 0.058(2) Uani 1 1 d . . .
H32A H 0.2179 1.4908 0.5344 0.070 Uiso 1 1 calc R . .
C33 C 0.0917(8) 1.4392(8) 0.4214(6) 0.057(2) Uani 1 1 d . . .
H33A H 0.0579 1.4805 0.4520 0.068 Uiso 1 1 calc R . .
C34 C 0.0447(7) 1.3727(7) 0.3293(6) 0.0439(19) Uani 1 1 d . . .
C35 C 0.1011(7) 1.3200(7) 0.2866(6) 0.0449(19) Uani 1 1 d . . .
H35A H 0.0728 1.2761 0.2219 0.054 Uiso 1 1 calc R . .
C36 C 0.1981(7) 1.3323(8) 0.3391(6) 0.049(2) Uani 1 1 d . . .
H36A H 0.2363 1.2959 0.3095 0.059 Uiso 1 1 calc R . .
N37 N -0.0612(6) 1.3566(7) 0.2790(5) 0.0523(18) Uani 1 1 d . . .
C38 C -0.1631(8) 1.3123(10) 0.3142(8) 0.071(3) Uani 1 1 d . . .
H38A H -0.2314 1.3037 0.2749 0.107 Uiso 1 1 calc R . .
H38B H -0.1416 1.3691 0.3770 0.107 Uiso 1 1 calc R . .
H38C H -0.1831 1.2350 0.3136 0.107 Uiso 1 1 calc R . .
C39 C -0.0845(7) 1.3528(8) 0.1923(7) 0.051(2) Uani 1 1 d . . .
O40 O -0.1845(5) 1.3041(6) 0.1431(5) 0.0705(19) Uani 1 1 d . . .
C41 C 0.0151(7) 1.4247(7) 0.1657(6) 0.046(2) Uani 1 1 d . . .
S42 S 0.13932(19) 1.55784(19) 0.24297(15) 0.0490(5) Uani 1 1 d . . .
C43 C 0.1834(7) 1.5915(7) 0.1554(6) 0.047(2) Uani 1 1 d . . .
C44 C 0.1066(8) 1.5036(8) 0.0723(6) 0.052(2) Uani 1 1 d . . .
H44A H 0.1161 1.5062 0.0158 0.062 Uiso 1 1 calc R . .
C45 C 0.0119(8) 1.4088(8) 0.0784(6) 0.052(2) Uani 1 1 d . . .
H45A H -0.0488 1.3397 0.0262 0.063 Uiso 1 1 calc R . .
C46 C 0.2790(8) 1.7098(9) 0.1695(7) 0.057(2) Uani 1 1 d . . .
O47 O 0.2629(7) 1.7534(7) 0.1183(6) 0.092(3) Uani 1 1 d . . .
N48 N 0.3795(7) 1.7779(7) 0.2469(6) 0.058(2) Uani 1 1 d . . .
C49 C 0.4478(9) 1.9046(10) 0.2717(11) 0.096(5) Uani 1 1 d . . .
H49A H 0.4066 1.9240 0.2313 0.144 Uiso 1 1 calc R . .
H49B H 0.5258 1.9270 0.2651 0.144 Uiso 1 1 calc R . .
H49C H 0.4570 1.9482 0.3355 0.144 Uiso 1 1 calc R . .
C50 C 0.4222(7) 1.7308(7) 0.2970(6) 0.045(2) Uani 1 1 d . . .
C51 C 0.4876(8) 1.8000(9) 0.3887(7) 0.062(3) Uani 1 1 d . . .
H51A H 0.4992 1.8766 0.4177 0.075 Uiso 1 1 calc R . .
C52 C 0.5362(8) 1.7588(10) 0.4384(7) 0.069(3) Uani 1 1 d . . .
H52A H 0.5795 1.8073 0.5018 0.082 Uiso 1 1 calc R . .
N53 N 0.5243(6) 1.6532(7) 0.4004(5) 0.0527(18) Uani 1 1 d . . .
C54 C 0.4631(8) 1.5867(9) 0.3115(6) 0.051(2) Uani 1 1 d . . .
H54A H 0.4542 1.5111 0.2838 0.062 Uiso 1 1 calc R . .
C55 C 0.4122(7) 1.6225(8) 0.2579(6) 0.050(2) Uani 1 1 d . . .
H55A H 0.3705 1.5728 0.1945 0.060 Uiso 1 1 calc R . .
O61 O 0.4769(8) 1.3692(8) 0.3918(6) 0.095(3) Uani 1 1 d . . .
O62 O 0.6168(6) 1.4142(6) 0.3109(5) 0.075(2) Uani 1 1 d . . .
O63 O 0.4082(7) 1.2857(7) 0.2289(5) 0.086(2) Uani 1 1 d . . .
S64 S 0.5008(2) 1.3305(2) 0.30886(16) 0.0556(6) Uani 1 1 d . . .
C65 C 0.5114(9) 1.2084(10) 0.3065(10) 0.076(3) Uani 1 1 d . . .
F66 F 0.4132(6) 1.1273(7) 0.3133(7) 0.123(3) Uani 1 1 d . . .
F67 F 0.5996(6) 1.2357(8) 0.3728(7) 0.127(3) Uani 1 1 d . . .
F68 F 0.5275(7) 1.1569(6) 0.2317(7) 0.121(3) Uani 1 1 d . . .
O71 O 0.1816(9) 0.9925(7) 0.5339(5) 0.093(3) Uani 1 1 d . . .
O72 O 0.0622(6) 0.8059(7) 0.5391(5) 0.082(2) Uani 1 1 d . . .
O73 O 0.2595(6) 0.9400(6) 0.6423(4) 0.0703(18) Uani 1 1 d . . .
S74 S 0.1780(2) 0.9010(2) 0.55585(15) 0.0540(6) Uani 1 1 d . . .
C75 C 0.2301(11) 0.8318(10) 0.4736(9) 0.081(3) Uani 1 1 d . . .
F76 F 0.1617(9) 0.7941(7) 0.3864(5) 0.123(3) Uani 1 1 d . . .
F77 F 0.2255(7) 0.7387(7) 0.4786(5) 0.102(2) Uani 1 1 d . . .
F78 F 0.3362(9) 0.9071(8) 0.4789(8) 0.171(5) Uani 1 1 d . . .
C81 C -0.3884(10) 0.9923(11) 0.0764(10) 0.086(4) Uani 1 1 d . . .
H81A H -0.3582 1.0727 0.0802 0.130 Uiso 1 1 calc R . .
H81B H -0.4561 0.9690 0.0991 0.130 Uiso 1 1 calc R . .
H81C H -0.4133 0.9367 0.0125 0.130 Uiso 1 1 calc R . .
C82 C -0.2913(11) 0.9900(13) 0.1350(8) 0.086(4) Uani 1 1 d . . .
C83 C -0.3191(9) 0.8802(8) 0.1393(8) 0.074(3) Uani 1 1 d . . .
H83A H -0.2505 0.8918 0.1807 0.112 Uiso 1 1 calc R . .
H83B H -0.3397 0.8207 0.0779 0.112 Uiso 1 1 calc R . .
H83C H -0.3862 0.8528 0.1623 0.112 Uiso 1 1 calc R . .
O84 O -0.1875(8) 1.0733(8) 0.1658(7) 0.102(3) Uani 1 1 d . . .

loop_
_atom_site_aniso_label
_atom_site_aniso_U_11
_atom_site_aniso_U_22
_atom_site_aniso_U_33
_atom_site_aniso_U_23
_atom_site_aniso_U_13
_atom_site_aniso_U_12
Ag1 0.0636(5) 0.0642(5) 0.0191(3) 0.0107(3) -0.0016(3) 0.0247(4)
Ag2 0.0556(4) 0.0863(6) 0.0406(4) 0.0344(4) 0.0028(3) 0.0364(4)
N1 0.048(4) 0.052(4) 0.017(3) 0.009(3) -0.003(3) 0.019(3)
C2 0.048(5) 0.050(5) 0.031(5) 0.016(4) -0.002(4) 0.018(4)
C3 0.047(4) 0.044(4) 0.032(5) 0.012(4) -0.002(4) 0.019(4)
C4 0.040(4) 0.041(4) 0.026(4) 0.013(3) 0.005(3) 0.012(3)
C5 0.040(4) 0.056(5) 0.020(4) 0.013(3) 0.003(3) 0.024(4)
C6 0.050(5) 0.053(5) 0.020(4) 0.012(4) 0.010(3) 0.025(4)
N7 0.047(4) 0.042(4) 0.025(4) 0.013(3) 0.002(3) 0.018(3)
C8 0.050(5) 0.044(5) 0.039(5) 0.014(4) 0.003(4) 0.019(4)
C9 0.041(4) 0.049(5) 0.028(4) 0.014(4) 0.005(4) 0.022(4)
O10 0.046(3) 0.051(3) 0.025(3) 0.009(3) -0.004(2) 0.018(3)
C11 0.042(4) 0.046(4) 0.030(4) 0.016(4) 0.009(3) 0.022(4)
S12 0.0423(11) 0.0476(11) 0.0252(10) 0.0154(9) 0.0016(8) 0.0181(9)
C13 0.056(5) 0.051(5) 0.020(4) 0.014(3) 0.007(3) 0.029(4)
C14 0.064(5) 0.046(5) 0.019(4) 0.014(3) 0.004(4) 0.030(4)
C15 0.053(5) 0.054(5) 0.026(4) 0.017(4) 0.002(4) 0.029(4)
C16 0.058(5) 0.049(5) 0.021(4) 0.018(4) 0.004(4) 0.021(4)
O17 0.073(4) 0.054(3) 0.027(3) 0.020(3) 0.010(3) 0.018(3)
N18 0.048(4) 0.050(4) 0.035(4) 0.016(3) 0.012(3) 0.022(3)
C19 0.056(6) 0.073(6) 0.047(6) 0.030(5) 0.022(5) 0.023(5)
C20 0.039(4) 0.045(4) 0.021(4) 0.011(3) 0.000(3) 0.012(4)
C21 0.045(5) 0.074(6) 0.035(5) 0.025(4) 0.007(4) 0.031(4)
C22 0.052(5) 0.076(6) 0.030(5) 0.022(4) -0.001(4) 0.027(5)
N23 0.052(4) 0.054(4) 0.021(4) 0.010(3) 0.000(3) 0.019(3)
C24 0.057(5) 0.049(5) 0.023(4) 0.013(4) 0.002(4) 0.023(4)
C25 0.053(5) 0.040(4) 0.022(4) 0.012(3) -0.001(3) 0.019(4)
N31 0.047(4) 0.064(5) 0.039(4) 0.022(4) 0.004(3) 0.027(4)
C32 0.058(5) 0.070(6) 0.037(5) 0.013(5) 0.007(4) 0.035(5)
C33 0.052(5) 0.076(6) 0.030(5) 0.013(4) 0.008(4) 0.033(5)
C34 0.044(4) 0.049(5) 0.038(5) 0.020(4) 0.010(4) 0.025(4)
C35 0.048(5) 0.048(5) 0.026(4) 0.012(4) -0.001(3) 0.022(4)
C36 0.050(5) 0.057(5) 0.042(5) 0.022(4) 0.013(4) 0.031(4)
N37 0.042(4) 0.064(5) 0.053(5) 0.029(4) 0.012(3) 0.028(3)
C38 0.053(6) 0.099(8) 0.076(8) 0.049(7) 0.028(5) 0.041(6)
C39 0.043(5) 0.060(5) 0.050(6) 0.027(5) 0.003(4) 0.028(4)
O40 0.045(4) 0.086(5) 0.064(5) 0.034(4) -0.008(3) 0.028(3)
C41 0.045(4) 0.055(5) 0.038(5) 0.019(4) 0.003(4) 0.030(4)
S42 0.0526(12) 0.0496(12) 0.0321(12) 0.0144(9) 0.0035(9) 0.0219(10)
C43 0.052(5) 0.055(5) 0.039(5) 0.024(4) 0.007(4) 0.032(4)
C44 0.068(6) 0.069(6) 0.029(5) 0.026(4) 0.008(4) 0.042(5)
C45 0.057(5) 0.050(5) 0.030(5) 0.004(4) -0.007(4) 0.028(4)
C46 0.050(5) 0.074(6) 0.050(6) 0.042(5) 0.006(4) 0.028(5)
O47 0.078(5) 0.091(5) 0.104(7) 0.070(5) 0.005(4) 0.031(4)
N48 0.058(5) 0.057(5) 0.063(6) 0.034(4) 0.013(4) 0.030(4)
C49 0.054(6) 0.070(7) 0.151(14) 0.072(8) 0.006(7) 0.014(5)
C50 0.040(4) 0.049(5) 0.042(5) 0.027(4) 0.005(4) 0.016(4)
C51 0.061(6) 0.058(6) 0.059(7) 0.016(5) 0.001(5) 0.035(5)
C52 0.059(6) 0.079(7) 0.047(6) 0.012(5) -0.002(5) 0.035(5)
N53 0.052(4) 0.068(5) 0.045(5) 0.030(4) 0.013(3) 0.034(4)
C54 0.059(5) 0.072(6) 0.034(5) 0.027(4) 0.011(4) 0.042(5)
C55 0.056(5) 0.066(6) 0.037(5) 0.025(4) 0.013(4) 0.038(4)
O61 0.105(6) 0.131(7) 0.062(5) 0.033(5) 0.038(5) 0.074(6)
O62 0.072(4) 0.066(4) 0.060(5) 0.032(4) 0.011(4) 0.016(4)
O63 0.082(5) 0.109(6) 0.047(4) 0.022(4) -0.020(4) 0.052(4)
S64 0.0627(14) 0.0711(15) 0.0354(13) 0.0218(11) 0.0056(10) 0.0400(12)
C65 0.043(6) 0.072(7) 0.102(10) 0.041(7) 0.014(6) 0.022(5)
F66 0.078(5) 0.096(5) 0.195(10) 0.089(6) 0.037(5) 0.031(4)
F67 0.069(4) 0.150(7) 0.205(10) 0.130(7) 0.025(5) 0.060(4)
F68 0.113(6) 0.088(5) 0.147(9) 0.016(5) 0.039(6) 0.065(5)
O71 0.168(8) 0.093(5) 0.049(5) 0.036(4) 0.037(5) 0.087(6)
O72 0.054(4) 0.092(5) 0.060(5) 0.018(4) -0.003(3) 0.023(4)
O73 0.064(4) 0.087(5) 0.035(4) 0.017(3) -0.002(3) 0.032(4)
S74 0.0606(14) 0.0618(14) 0.0278(11) 0.0132(10) 0.0009(10) 0.0307(12)
C75 0.089(8) 0.056(6) 0.062(8) 0.000(6) 0.015(6) 0.030(6)
F76 0.225(10) 0.102(5) 0.050(4) 0.019(4) 0.043(5) 0.102(6)
F77 0.144(6) 0.098(5) 0.079(5) 0.025(4) 0.019(4) 0.087(5)
F78 0.135(7) 0.114(6) 0.192(11) 0.005(6) 0.115(8) 0.034(6)
C81 0.075(7) 0.100(9) 0.100(10) 0.056(8) 0.047(7) 0.044(7)
C82 0.066(7) 0.112(10) 0.051(7) 0.024(7) 0.018(6) 0.033(7)
C83 0.070(6) 0.034(5) 0.077(8) -0.004(5) -0.007(5) 0.021(4)
O84 0.093(6) 0.103(6) 0.110(8) 0.046(6) 0.035(6) 0.051(6)

loop_
_atom_type_symbol
_atom_type_description
_atom_type_scat_dispersion_real
_atom_type_scat_dispersion_imag
_atom_type_scat_source
C C 0.0033 0.0016 'International Tables Vol C Tables 4.2.6.8 and 6.1.1.4'
H H 0.0000 0.0000 'International Tables Vol C Tables 4.2.6.8 and 6.1.1.4'
N N 0.0061 0.0033 'International Tables Vol C Tables 4.2.6.8 and 6.1.1.4'
O O 0.0106 0.0060 'International Tables Vol C Tables 4.2.6.8 and 6.1.1.4'
F F 0.0171 0.0103 'International Tables Vol C Tables 4.2.6.8 and 6.1.1.4'
S S 0.1246 0.1234 'International Tables Vol C Tables 4.2.6.8 and 6.1.1.4'
Ag Ag -0.8971 1.1015 'International Tables Vol C Tables 4.2.6.8 and 6.1.1.4'

loop_
_geom_angle_atom_site_label_1
_geom_angle_atom_site_label_2
_geom_angle_atom_site_label_3
_geom_angle
_geom_angle_site_symmetry_1
_geom_angle_site_symmetry_3
_geom_angle_publ_flag
N1 Ag1 N23 166.5(3) . 2_576 ?
N31 Ag2 N53 166.3(3) . 2_686 ?
N31 Ag2 O61 92.3(3) . . ?
N53 Ag2 O61 93.3(3) 2_686 . ?
C2 N1 C6 117.6(7) . . ?
C2 N1 Ag1 121.5(5) . . ?
C6 N1 Ag1 120.3(6) . . ?
N1 C2 C3 124.5(8) . . ?
N1 C2 H2A 117.7 . . ?
C3 C2 H2A 117.7 . . ?
C4 C3 C2 117.3(8) . . ?
C4 C3 H3A 121.3 . . ?
C2 C3 H3A 121.4 . . ?
C5 C4 C3 119.2(7) . . ?
C5 C4 N7 121.1(7) . . ?
C3 C4 N7 119.7(7) . . ?
C4 C5 C6 119.1(7) . . ?
C4 C5 H5A 120.5 . . ?
C6 C5 H5A 120.5 . . ?
N1 C6 C5 122.3(8) . . ?
N1 C6 H6A 118.9 . . ?
C5 C6 H6A 118.9 . . ?
C9 N7 C4 124.1(7) . . ?
C9 N7 C8 117.1(6) . . ?
C4 N7 C8 118.3(7) . . ?
N7 C8 H8A 109.5 . . ?
N7 C8 H8B 109.5 . . ?
H8A C8 H8B 109.5 . . ?
N7 C8 H8C 109.5 . . ?
H8A C8 H8C 109.5 . . ?
H8B C8 H8C 109.5 . . ?
O10 C9 N7 121.4(7) . . ?
O10 C9 C11 118.6(7) . . ?
N7 C9 C11 119.7(7) . . ?
C15 C11 C9 124.2(7) . . ?
C15 C11 S12 111.0(6) . . ?
C9 C11 S12 123.3(6) . . ?
C13 S12 C11 91.6(4) . . ?
C14 C13 C16 125.7(7) . . ?
C14 C13 S12 110.0(6) . . ?
C16 C13 S12 123.3(6) . . ?
C13 C14 C15 114.0(7) . . ?
C13 C14 H14A 123.0 . . ?
C15 C14 H14A 123.0 . . ?
C11 C15 C14 113.3(7) . . ?
C11 C15 H15A 123.4 . . ?
C14 C15 H15A 123.4 . . ?
O17 C16 N18 121.2(8) . . ?
O17 C16 C13 118.3(7) . . ?
N18 C16 C13 119.7(7) . . ?
C16 N18 C20 122.3(7) . . ?
C16 N18 C19 118.7(7) . . ?
C20 N18 C19 118.1(7) . . ?
N18 C19 H19A 109.5 . . ?
N18 C19 H19B 109.5 . . ?
H19A C19 H19B 109.5 . . ?
N18 C19 H19C 109.5 . . ?
H19A C19 H19C 109.5 . . ?
H19B C19 H19C 109.5 . . ?
C25 C20 C21 116.7(7) . . ?
C25 C20 N18 122.0(7) . . ?
C21 C20 N18 121.3(8) . . ?
C22 C21 C20 118.3(8) . . ?
C22 C21 H21A 120.8 . . ?
C20 C21 H21A 120.8 . . ?
N23 C22 C21 123.7(8) . . ?
N23 C22 H22A 118.1 . . ?
C21 C22 H22A 118.1 . . ?
C22 N23 C24 118.5(8) . . ?
C22 N23 Ag1 119.1(6) . 2_576 ?
C24 N23 Ag1 121.5(6) . 2_576 ?
N23 C24 C25 122.1(8) . . ?
N23 C24 H24A 119.0 . . ?
C25 C24 H24A 119.0 . . ?
C24 C25 C20 120.7(8) . . ?
C24 C25 H25A 119.6 . . ?
C20 C25 H25A 119.6 . . ?
C32 N31 C36 117.0(7) . . ?
C32 N31 Ag2 119.3(6) . . ?
C36 N31 Ag2 123.2(6) . . ?
N31 C32 C33 123.4(9) . . ?
N31 C32 H32A 118.3 . . ?
C33 C32 H32A 118.3 . . ?
C34 C33 C32 119.4(9) . . ?
C34 C33 H33A 120.3 . . ?
C32 C33 H33A 120.3 . . ?
C33 C34 C35 118.4(8) . . ?
C33 C34 N37 120.1(8) . . ?
C35 C34 N37 121.5(7) . . ?
C36 C35 C34 118.9(8) . . ?
C36 C35 H35A 120.5 . . ?
C34 C35 H35A 120.5 . . ?
N31 C36 C35 122.8(8) . . ?
N31 C36 H36A 118.6 . . ?
C35 C36 H36A 118.6 . . ?
C39 N37 C34 125.1(7) . . ?
C39 N37 C38 117.5(7) . . ?
C34 N37 C38 115.7(7) . . ?
N37 C38 H38A 109.5 . . ?
N37 C38 H38B 109.5 . . ?
H38A C38 H38B 109.5 . . ?
N37 C38 H38C 109.5 . . ?
H38A C38 H38C 109.5 . . ?
H38B C38 H38C 109.5 . . ?
O40 C39 N37 121.0(8) . . ?
O40 C39 C41 119.8(8) . . ?
N37 C39 C41 118.5(7) . . ?
C45 C41 C39 124.9(8) . . ?
C45 C41 S42 110.8(7) . . ?
C39 C41 S42 123.2(7) . . ?
C43 S42 C41 91.4(4) . . ?
C44 C43 C46 124.1(8) . . ?
C44 C43 S42 111.3(7) . . ?
C46 C43 S42 123.6(7) . . ?
C43 C44 C45 112.9(8) . . ?
C43 C44 H44A 123.6 . . ?
C45 C44 H44A 123.6 . . ?
C41 C45 C44 113.6(8) . . ?
C41 C45 H45A 123.2 . . ?
C44 C45 H45A 123.2 . . ?
O47 C46 N48 119.8(9) . . ?
O47 C46 C43 118.9(8) . . ?
N48 C46 C43 120.8(7) . . ?
C46 N48 C50 124.3(7) . . ?
C46 N48 C49 116.6(8) . . ?
C50 N48 C49 118.9(8) . . ?
N48 C49 H49A 109.5 . . ?
N48 C49 H49B 109.5 . . ?
H49A C49 H49B 109.5 . . ?
N48 C49 H49C 109.5 . . ?
H49A C49 H49C 109.5 . . ?
H49B C49 H49C 109.5 . . ?
C55 C50 C51 117.0(8) . . ?
C55 C50 N48 123.5(8) . . ?
C51 C50 N48 119.1(8) . . ?
C52 C51 C50 120.5(9) . . ?
C52 C51 H51A 119.7 . . ?
C50 C51 H51A 119.7 . . ?
N53 C52 C51 121.9(9) . . ?
N53 C52 H52A 119.0 . . ?
C51 C52 H52A 119.0 . . ?
C52 N53 C54 118.0(8) . . ?
C52 N53 Ag2 117.6(6) . 2_686 ?
C54 N53 Ag2 123.9(6) . 2_686 ?
N53 C54 C55 123.0(9) . . ?
N53 C54 H54A 118.5 . . ?
C55 C54 H54A 118.5 . . ?
C50 C55 C54 119.5(9) . . ?
C50 C55 H55A 120.3 . . ?
C54 C55 H55A 120.3 . . ?
S64 O61 Ag2 164.4(6) . . ?
O63 S64 O61 114.3(5) . . ?
O63 S64 O62 114.9(5) . . ?
O61 S64 O62 113.1(5) . . ?
O63 S64 C65 105.5(5) . . ?
O61 S64 C65 104.0(6) . . ?
O62 S64 C65 103.4(5) . . ?
F68 C65 F67 104.5(10) . . ?
F68 C65 F66 108.1(10) . . ?
F67 C65 F66 106.7(10) . . ?
F68 C65 S64 112.7(9) . . ?
F67 C65 S64 114.0(9) . . ?
F66 C65 S64 110.3(8) . . ?
O71 S74 O72 114.8(6) . . ?
O71 S74 O73 115.2(5) . . ?
O72 S74 O73 113.3(5) . . ?
O71 S74 C75 104.7(6) . . ?
O72 S74 C75 103.2(5) . . ?
O73 S74 C75 103.7(5) . . ?
F78 C75 F77 110.0(12) . . ?
F78 C75 F76 104.7(12) . . ?
F77 C75 F76 106.1(8) . . ?
F78 C75 S74 111.6(8) . . ?
F77 C75 S74 114.0(9) . . ?
F76 C75 S74 109.8(9) . . ?
C82 C81 H81A 109.5 . . ?
C82 C81 H81B 109.5 . . ?
H81A C81 H81B 109.5 . . ?
C82 C81 H81C 109.5 . . ?
H81A C81 H81C 109.5 . . ?
H81B C81 H81C 109.5 . . ?
O84 C82 C83 119.5(12) . . ?
O84 C82 C81 121.7(12) . . ?
C83 C82 C81 117.8(10) . . ?
C82 C83 H83A 109.5 . . ?
C82 C83 H83B 109.5 . . ?
H83A C83 H83B 109.5 . . ?
C82 C83 H83C 109.5 . . ?
H83A C83 H83C 109.5 . . ?
H83B C83 H83C 109.5 . . ?

loop_
_geom_bond_atom_site_label_1
_geom_bond_atom_site_label_2
_geom_bond_distance
_geom_bond_site_symmetry_2
_geom_bond_publ_flag
Ag1 N1 2.160(6) . ?
Ag1 N23 2.181(7) 2_576 ?
Ag2 N31 2.162(7) . ?
Ag2 N53 2.172(7) 2_686 ?
Ag2 O61 2.597(8) . ?
N1 C2 1.310(11) . ?
N1 C6 1.350(10) . ?
C2 C3 1.388(12) . ?
C2 H2A 0.9500 . ?
C3 C4 1.386(11) . ?
C3 H3A 0.9500 . ?
C4 C5 1.377(11) . ?
C4 N7 1.424(10) . ?
C5 C6 1.380(11) . ?
C5 H5A 0.9500 . ?
C6 H6A 0.9500 . ?
N7 C9 1.379(10) . ?
N7 C8 1.486(10) . ?
C8 H8A 0.9800 . ?
C8 H8B 0.9800 . ?
C8 H8C 0.9800 . ?
C9 O10 1.216(9) . ?
C9 C11 1.494(11) . ?
C11 C15 1.344(11) . ?
C11 S12 1.726(8) . ?
S12 C13 1.719(8) . ?
C13 C14 1.364(11) . ?
C13 C16 1.464(12) . ?
C14 C15 1.385(12) . ?
C14 H14A 0.9500 . ?
C15 H15A 0.9500 . ?
C16 O17 1.239(9) . ?
C16 N18 1.375(10) . ?
N18 C20 1.406(10) . ?
N18 C19 1.468(11) . ?
C19 H19A 0.9800 . ?
C19 H19B 0.9800 . ?
C19 H19C 0.9800 . ?
C20 C25 1.389(12) . ?
C20 C21 1.401(11) . ?
C21 C22 1.371(13) . ?
C21 H21A 0.9500 . ?
C22 N23 1.321(12) . ?
C22 H22A 0.9500 . ?
N23 C24 1.325(10) . ?
N23 Ag1 2.181(7) 2_576 ?
C24 C25 1.358(11) . ?
C24 H24A 0.9500 . ?
C25 H25A 0.9500 . ?
N31 C32 1.330(12) . ?
N31 C36 1.345(11) . ?
C32 C33 1.365(13) . ?
C32 H32A 0.9500 . ?
C33 C34 1.358(12) . ?
C33 H33A 0.9500 . ?
C34 C35 1.385(12) . ?
C34 N37 1.425(10) . ?
C35 C36 1.366(11) . ?
C35 H35A 0.9500 . ?
C36 H36A 0.9500 . ?
N37 C39 1.378(12) . ?
N37 C38 1.495(12) . ?
C38 H38A 0.9800 . ?
C38 H38B 0.9800 . ?
C38 H38C 0.9800 . ?
C39 O40 1.205(10) . ?
C39 C41 1.475(12) . ?
C41 C45 1.355(12) . ?
C41 S42 1.726(8) . ?
S42 C43 1.722(9) . ?
C43 C44 1.355(12) . ?
C43 C46 1.476(12) . ?
C44 C45 1.400(12) . ?
C44 H44A 0.9500 . ?
C45 H45A 0.9500 . ?
C46 O47 1.222(10) . ?
C46 N48 1.393(12) . ?
N48 C50 1.404(11) . ?
N48 C49 1.451(12) . ?
C49 H49A 0.9800 . ?
C49 H49B 0.9800 . ?
C49 H49C 0.9800 . ?
C50 C55 1.377(12) . ?
C50 C51 1.379(13) . ?
C51 C52 1.378(14) . ?
C51 H51A 0.9500 . ?
C52 N53 1.329(13) . ?
C52 H52A 0.9500 . ?
N53 C54 1.332(11) . ?
N53 Ag2 2.172(7) 2_686 ?
C54 C55 1.378(11) . ?
C54 H54A 0.9500 . ?
C55 H55A 0.9500 . ?
O61 S64 1.422(8) . ?
O62 S64 1.448(7) . ?
O63 S64 1.407(7) . ?
S64 C65 1.761(12) . ?
C65 F68 1.304(15) . ?
C65 F67 1.305(13) . ?
C65 F66 1.337(12) . ?
O71 S74 1.409(8) . ?
O72 S74 1.428(7) . ?
O73 S74 1.428(7) . ?
S74 C75 1.805(12) . ?
C75 F78 1.299(13) . ?
C75 F77 1.299(13) . ?
C75 F76 1.369(15) . ?
C81 C82 1.529(17) . ?
C81 H81A 0.9800 . ?
C81 H81B 0.9800 . ?
C81 H81C 0.9800 . ?
C82 O84 1.233(13) . ?
C82 C83 1.429(16) . ?
C83 H83A 0.9800 . ?
C83 H83B 0.9800 . ?
C83 H83C 0.9800 . ?

loop_
_geom_torsion_atom_site_label_1
_geom_torsion_atom_site_label_2
_geom_torsion_atom_site_label_3
_geom_torsion_atom_site_label_4
_geom_torsion
_geom_torsion_site_symmetry_1
_geom_torsion_site_symmetry_2
_geom_torsion_site_symmetry_3
_geom_torsion_site_symmetry_4
_geom_torsion_publ_flag
N23 Ag1 N1 C2 98.2(13) 2_576 . . . ?
N23 Ag1 N1 C6 -72.9(14) 2_576 . . . ?
C6 N1 C2 C3 0.8(12) . . . . ?
Ag1 N1 C2 C3 -170.5(7) . . . . ?
N1 C2 C3 C4 0.5(13) . . . . ?
C2 C3 C4 C5 -1.5(11) . . . . ?
C2 C3 C4 N7 177.0(7) . . . . ?
C3 C4 C5 C6 1.1(11) . . . . ?
N7 C4 C5 C6 -177.3(7) . . . . ?
C2 N1 C6 C5 -1.2(11) . . . . ?
Ag1 N1 C6 C5 170.2(6) . . . . ?
C4 C5 C6 N1 0.2(12) . . . . ?
C5 C4 N7 C9 -41.9(11) . . . . ?
C3 C4 N7 C9 139.6(8) . . . . ?
C5 C4 N7 C8 130.0(8) . . . . ?
C3 C4 N7 C8 -48.4(10) . . . . ?
C4 N7 C9 O10 158.9(8) . . . . ?
C8 N7 C9 O10 -13.1(11) . . . . ?
C4 N7 C9 C11 -28.2(11) . . . . ?
C8 N7 C9 C11 159.7(7) . . . . ?
O10 C9 C11 C15 -18.5(12) . . . . ?
N7 C9 C11 C15 168.4(8) . . . . ?
O10 C9 C11 S12 146.2(7) . . . . ?
N7 C9 C11 S12 -26.8(10) . . . . ?
C15 C11 S12 C13 1.9(7) . . . . ?
C9 C11 S12 C13 -164.6(7) . . . . ?
C11 S12 C13 C14 -2.5(7) . . . . ?
C11 S12 C13 C16 167.1(7) . . . . ?
C16 C13 C14 C15 -166.7(8) . . . . ?
S12 C13 C14 C15 2.6(9) . . . . ?
C9 C11 C15 C14 165.6(7) . . . . ?
S12 C11 C15 C14 -0.8(9) . . . . ?
C13 C14 C15 C11 -1.2(11) . . . . ?
C14 C13 C16 O17 21.6(13) . . . . ?
S12 C13 C16 O17 -146.3(7) . . . . ?
C14 C13 C16 N18 -168.1(8) . . . . ?
S12 C13 C16 N18 24.0(11) . . . . ?
O17 C16 N18 C20 -154.1(8) . . . . ?
C13 C16 N18 C20 35.9(12) . . . . ?
O17 C16 N18 C19 15.0(12) . . . . ?
C13 C16 N18 C19 -155.0(8) . . . . ?
C16 N18 C20 C25 37.8(11) . . . . ?
C19 N18 C20 C25 -131.4(8) . . . . ?
C16 N18 C20 C21 -145.7(8) . . . . ?
C19 N18 C20 C21 45.1(11) . . . . ?
C25 C20 C21 C22 2.0(12) . . . . ?
N18 C20 C21 C22 -174.6(8) . . . . ?
C20 C21 C22 N23 -0.8(14) . . . . ?
C21 C22 N23 C24 -0.5(13) . . . . ?
C21 C22 N23 Ag1 168.7(7) . . . 2_576 ?
C22 N23 C24 C25 0.4(12) . . . . ?
Ag1 N23 C24 C25 -168.5(6) 2_576 . . . ?
N23 C24 C25 C20 1.0(12) . . . . ?
C21 C20 C25 C24 -2.1(11) . . . . ?
N18 C20 C25 C24 174.5(7) . . . . ?
N53 Ag2 N31 C32 90.8(14) 2_686 . . . ?
O61 Ag2 N31 C32 -155.2(7) . . . . ?
N53 Ag2 N31 C36 -80.4(15) 2_686 . . . ?
O61 Ag2 N31 C36 33.6(7) . . . . ?
C36 N31 C32 C33 0.8(13) . . . . ?
Ag2 N31 C32 C33 -171.0(7) . . . . ?
N31 C32 C33 C34 2.1(15) . . . . ?
C32 C33 C34 C35 -4.0(13) . . . . ?
C32 C33 C34 N37 174.9(8) . . . . ?
C33 C34 C35 C36 3.0(12) . . . . ?
N37 C34 C35 C36 -175.8(7) . . . . ?
C32 N31 C36 C35 -1.8(12) . . . . ?
Ag2 N31 C36 C35 169.6(6) . . . . ?
C34 C35 C36 N31 -0.1(13) . . . . ?
C33 C34 N37 C39 142.4(9) . . . . ?
C35 C34 N37 C39 -38.7(12) . . . . ?
C33 C34 N37 C38 -52.8(11) . . . . ?
C35 C34 N37 C38 126.1(9) . . . . ?
C34 N37 C39 O40 156.9(8) . . . . ?
C38 N37 C39 O40 -7.7(13) . . . . ?
C34 N37 C39 C41 -32.3(12) . . . . ?
C38 N37 C39 C41 163.2(8) . . . . ?
O40 C39 C41 C45 -26.2(13) . . . . ?
N37 C39 C41 C45 162.8(8) . . . . ?
O40 C39 C41 S42 140.2(8) . . . . ?
N37 C39 C41 S42 -30.7(11) . . . . ?
C45 C41 S42 C43 1.3(7) . . . . ?
C39 C41 S42 C43 -166.8(7) . . . . ?
C41 S42 C43 C44 -0.7(7) . . . . ?
C41 S42 C43 C46 168.3(7) . . . . ?
C46 C43 C44 C45 -169.0(8) . . . . ?
S42 C43 C44 C45 0.0(10) . . . . ?
C39 C41 C45 C44 166.3(8) . . . . ?
S42 C41 C45 C44 -1.6(9) . . . . ?
C43 C44 C45 C41 1.1(11) . . . . ?
C44 C43 C46 O47 33.6(15) . . . . ?
S42 C43 C46 O47 -134.1(9) . . . . ?
C44 C43 C46 N48 -155.2(9) . . . . ?
S42 C43 C46 N48 37.2(12) . . . . ?
O47 C46 N48 C50 -163.3(10) . . . . ?
C43 C46 N48 C50 25.4(14) . . . . ?
O47 C46 N48 C49 11.7(15) . . . . ?
C43 C46 N48 C49 -159.5(10) . . . . ?
C46 N48 C50 C55 32.9(13) . . . . ?
C49 N48 C50 C55 -142.1(10) . . . . ?
C46 N48 C50 C51 -153.4(9) . . . . ?
C49 N48 C50 C51 31.6(13) . . . . ?
C55 C50 C51 C52 -2.4(14) . . . . ?
N48 C50 C51 C52 -176.5(9) . . . . ?
C50 C51 C52 N53 1.3(16) . . . . ?
C51 C52 N53 C54 -0.1(14) . . . . ?
C51 C52 N53 Ag2 172.5(8) . . . 2_686 ?
C52 N53 C54 C55 0.0(13) . . . . ?
Ag2 N53 C54 C55 -172.1(6) 2_686 . . . ?
C51 C50 C55 C54 2.3(12) . . . . ?
N48 C50 C55 C54 176.1(8) . . . . ?
N53 C54 C55 C50 -1.1(13) . . . . ?
N31 Ag2 O61 S64 -56(2) . . . . ?
N53 Ag2 O61 S64 112(2) 2_686 . . . ?
Ag2 O61 S64 O63 37(2) . . . . ?
Ag2 O61 S64 O62 171(2) . . . . ?
Ag2 O61 S64 C65 -77(2) . . . . ?
O63 S64 C65 F68 56.1(9) . . . . ?
O61 S64 C65 F68 176.7(8) . . . . ?
O62 S64 C65 F68 -65.0(9) . . . . ?
O63 S64 C65 F67 175.1(9) . . . . ?
O61 S64 C65 F67 -64.3(10) . . . . ?
O62 S64 C65 F67 54.1(11) . . . . ?
O63 S64 C65 F66 -64.9(11) . . . . ?
O61 S64 C65 F66 55.8(11) . . . . ?
O62 S64 C65 F66 174.1(9) . . . . ?
O71 S74 C75 F78 59.2(12) . . . . ?
O72 S74 C75 F78 179.7(11) . . . . ?
O73 S74 C75 F78 -61.9(12) . . . . ?
O71 S74 C75 F77 -175.4(9) . . . . ?
O72 S74 C75 F77 -54.9(10) . . . . ?
O73 S74 C75 F77 63.5(10) . . . . ?
O71 S74 C75 F76 -56.5(9) . . . . ?
O72 S74 C75 F76 64.0(9) . . . . ?
O73 S74 C75 F76 -177.6(8) . . . . ?
